data_4322926
loop_
_publ_author_name
'Allan J. Canty'
'Hong Jin'
'Brian W. Skelton'
'Allan H. White'

_publ_contact_author
;
     A.J.Canty
     University of Tasmania
     Chemistry Departmeny
     P.O. Box 252C
     Hobart, 7001
     Tasmania, Australia
;
_publ_contact_author_email Allan.Canty@utas.edu.au
_publ_contact_author_fax 035_2262_858
_publ_contact_author_phone 035_2262_162
_publ_section_title
;
 Oxidation of Complexes by (O2CPh)2 and (ER)2 (E = S, Se), Including
 Structures of Pd(CH2CH2CH2CH2)(SePh)2(bpy) (bpy = 2,2'-Bipyridine) and
 MMe2(SePh)2(L2) (M = Pd, Pt; L2= bpy, 1,10-Phenanthroline) and C...O and
 C...E Bond Formation at Palladium(IV)
;
_journal_name_full 'Inorganic Chemistry'
_journal_page_first 3975
_journal_page_last 3981
_journal_paper_doi 10.1021/ic9715005
_journal_volume 37
_journal_year 1998
_chemical_formula_analytical 'C26 H24 N2 Pt Se2'
_chemical_formula_sum 'C26 H24 N2 Pt Se2'
_chemical_formula_weight 717.49
_chemical_name_systematic '[Dimethyl(1,10-phenanthroline)bis(selenato)platinum(IV)]'
_space_group_IT_number 2
_symmetry_cell_setting triclinic
_symmetry_space_group_name_Hall '-P 1'
_symmetry_space_group_name_H-M 'P -1'
_atom_sites_solution_hydrogens difmap
_atom_sites_solution_primary Patterson
_atom_sites_solution_secondary Fourier
_audit_creation_date 97-09-17
_audit_creation_method from_xtal_archive_file_using_CIFIO
_cell_angle_alpha 66.13(4)
_cell_angle_beta 86.01(4)
_cell_angle_gamma 81.46(4)
_cell_formula_units_Z 2
_cell_length_a 11.759(6)
_cell_length_b 11.094(6)
_cell_length_c 9.976(6)
_cell_measurement_reflns_used 8
_cell_measurement_temperature 293
_cell_measurement_theta_max 22.78
_cell_measurement_theta_min 17.87
_cell_volume 1176.8(12)
_computing_cell_refinement cad4
_computing_data_collection cad4
_computing_data_reduction xtal_DIFDAT_ABSORB_SORTRF_ADDREF
_computing_molecular_graphics xtal
_computing_publication_material xtal_BONDLA_CIFIO
_computing_structure_refinement xtal_CRYLSQ
_computing_structure_solution xtal
_diffrn_ambient_temperature 293
_diffrn_measurement_device CAD4
_diffrn_measurement_method 2theta/theta
_diffrn_radiation_monochromator graphite
_diffrn_radiation_source 'rotating anode'
_diffrn_radiation_type Mo_K
_diffrn_radiation_wavelength 0.71073
_diffrn_reflns_av_R_equivalents .016
_diffrn_reflns_av_sigmaI/netI .029
_diffrn_reflns_limit_h_max 8
_diffrn_reflns_limit_h_min -16
_diffrn_reflns_limit_k_max 15
_diffrn_reflns_limit_k_min -15
_diffrn_reflns_limit_l_max 14
_diffrn_reflns_limit_l_min -14
_diffrn_reflns_number 8770
_diffrn_reflns_reduction_process equatorial_monochr_Lp
_diffrn_reflns_theta_max 29.97
_diffrn_reflns_theta_min 1.75
_diffrn_standards_decay_% 0
_diffrn_standards_interval_time 3600sec
_diffrn_standards_number 10
_exptl_absorpt_coefficient_mu 9.07
_exptl_absorpt_correction_T_max 0.326
_exptl_absorpt_correction_T_min 0.025
_exptl_absorpt_correction_type analytical
_exptl_crystal_colour orange
_exptl_crystal_density_diffrn 2.025
_exptl_crystal_F_000 680
_exptl_crystal_size_max 0.80
_exptl_crystal_size_mid 0.20
_exptl_crystal_size_min 0.12
_refine_diff_density_max 1.681
_refine_diff_density_min -2.656
_refine_ls_abs_structure_details none
_refine_ls_abs_structure_Flack 0
_refine_ls_extinction_coef 2605(149)
_refine_ls_extinction_expression Eq22_p292_"Cryst._Comp."_Munksgaard_1970
_refine_ls_extinction_method Zachariasen
_refine_ls_goodness_of_fit_all 1.316
_refine_ls_goodness_of_fit_obs 1.374
_refine_ls_hydrogen_treatment constr
_refine_ls_matrix_type full
_refine_ls_number_constraints 0
_refine_ls_number_parameters 281
_refine_ls_number_reflns 5291
_refine_ls_number_restraints 0
_refine_ls_R_factor_all .055
_refine_ls_R_factor_obs .039
_refine_ls_shift/esd_max .058
_refine_ls_shift/esd_mean .002
_refine_ls_structure_factor_coef F
_refine_ls_weighting_scheme calc
_refine_ls_wR_factor_all .053
_refine_ls_wR_factor_obs .049
_reflns_d_resolution_high .711
_reflns_d_resolution_low 11.628
_reflns_limit_h_max 16
_reflns_limit_h_min 0
_reflns_limit_k_max 15
_reflns_limit_k_min -15
_reflns_limit_l_max 14
_reflns_limit_l_min -13
_reflns_number_observed 5291
_reflns_number_total 6833
_reflns_observed_criterion refl_observed_if_I_>_3.000_sigma(I)
_cod_data_source_file ic9715005_4.cif
_cod_data_source_block ptseph
_cod_depositor_comments
;
The following automatic conversions were performed:

'_refine_ls_hydrogen_treatment' value 'constrained' was replaced with
the value 'constr' as specified in the replacement file
'src/cod-tools/trunk/data/replacement-values/replacement_values.lst'.

'_atom_sites_solution_hydrogens' value 'diff map' was changed to
'difmap'.

Automatic conversion script
Id: cif_fix_values 5376 2017-05-30 11:51:03Z andrius 
;
_cod_original_cell_volume 1177(1)
_cod_original_sg_symbol_Hall -p_1
_cod_database_code 4322926

loop_
_symmetry_equiv_pos_as_xyz
+x,+y,+z
-x,-y,-z

loop_
_atom_site_aniso_label
_atom_site_aniso_U_11
_atom_site_aniso_U_22
_atom_site_aniso_U_33
_atom_site_aniso_U_12
_atom_site_aniso_U_13
_atom_site_aniso_U_23
Pt .05373(16) .04526(13) .03185(12) -.00984(9) .00062(8) -.02110(9)
Se1 .0791(5) .0431(3) .0512(3) -.0077(3) -.0013(3) -.0226(3)
Se1' .1333(7) .0561(3) .0321(3) -.0124(4) .0005(4) -.0152(3)
C1 .080(5) .083(4) .063(4) -.020(4) -.003(4) -.048(4)
C1' .075(5) .086(4) .058(4) -.017(4) .015(3) -.045(4)
N1 .065(3) .039(2) .035(2) -.014(2) -.000(2) -.0158(18)
C2 .060(4) .060(3) .051(3) -.010(3) -.002(3) -.022(3)
C3 .066(5) .069(4) .078(5) -.011(3) .019(4) -.034(4)
C4 .094(6) .056(3) .052(4) -.010(3) .022(4) -.026(3)
C5 .075(4) .039(3) .032(3) -.005(3) .007(3) -.013(2)
C6 .061(4) .036(2) .036(3) -.006(2) .000(2) -.016(2)
C7 .123(7) .055(3) .042(3) -.019(4) .013(4) -.029(3)
N1' .055(3) .042(2) .039(2) -.011(2) .001(2) -.0178(19)
C2' .063(4) .050(3) .048(3) -.014(3) -.001(3) -.016(3)
C3' .062(4) .049(3) .070(4) -.017(3) -.018(3) -.013(3)
C4' .092(5) .046(3) .052(4) -.019(3) -.027(4) -.012(3)
C5' .086(5) .035(2) .039(3) -.015(3) -.009(3) -.015(2)
C6' .064(4) .034(2) .033(2) -.011(2) -.004(2) -.014(2)
C7' .112(6) .050(3) .038(3) -.020(4) -.006(4) -.022(3)
C11 .069(4) .035(2) .043(3) -.009(2) -.009(3) -.014(2)
C12 .072(5) .045(3) .062(4) -.004(3) -.018(3) -.019(3)
C13 .115(7) .059(4) .055(4) -.005(4) -.024(4) -.026(3)
C14 .172(10) .071(5) .045(4) -.046(6) .015(5) -.021(4)
C15 .126(8) .091(5) .083(6) -.060(5) .048(5) -.043(5)
C16 .076(5) .074(4) .062(4) -.037(4) .008(4) -.027(4)
C11' .070(4) .051(3) .033(3) -.014(3) -.003(3) -.009(2)
C12' .074(5) .060(3) .048(3) -.013(3) -.011(3) -.016(3)
C13' .081(5) .068(4) .058(4) -.002(4) -.001(4) -.019(3)
C14' .103(6) .064(4) .054(4) -.022(4) .004(4) -.027(3)
C15' .098(7) .067(4) .057(4) -.036(4) -.010(4) -.020(3)
C16' .067(4) .058(3) .048(3) -.014(3) -.001(3) -.010(3)

loop_
_atom_site_label
_atom_site_fract_x
_atom_site_fract_y
_atom_site_fract_z
_atom_site_U_iso_or_equiv
_atom_site_thermal_displace_type
_atom_site_calc_flag
_atom_site_calc_attached_atom
Pt .28942(2) .72483(2) .65251(2) .0415(2) Uani ? ?
Se1 .32347(6) .49027(6) .83494(7) .0566(5) Uani ? ?
Se1' .26671(9) .95036(7) .45099(7) .0747(7) Uani ? ?
C1 .1788(7) .6687(7) .5439(8) .068(7) Uani ? ?
C1' .4169(7) .6685(7) .5307(8) .068(7) Uani ? ?
N1 .1644(5) .7852(4) .7887(5) .045(4) Uani ? ?
C2 .0520(6) .7889(6) .7900(7) .057(6) Uani ? ?
C3 -.0210(7) .8193(7) .8905(9) .071(7) Uani ? ?
C4 .0269(7) .8469(6) .9948(7) .067(6) Uani ? ?
C5 .1441(6) .8485(5) .9939(6) .050(5) Uani ? ?
C6 .2110(5) .8173(5) .8896(6) .044(4) Uani ? ?
C7 .1995(8) .8772(6) 1.1006(7) .070(7) Uani ? ?
N1' .3941(4) .7844(4) .7796(5) .044(4) Uani ? ?
C2' .5067(6) .7871(5) .7704(7) .054(5) Uani ? ?
C3' .5653(6) .8194(6) .8661(8) .062(6) Uani ? ?
C4' .5048(7) .8470(6) .9744(7) .064(6) Uani ? ?
C5' .3858(6) .8483(5) .9854(6) .052(5) Uani ? ?
C6' .3324(5) .8166(5) .8843(6) .043(4) Uani ? ?
C7' .3146(8) .8767(6) 1.0948(7) .064(6) Uani ? ?
C11 .2655(5) .4956(5) 1.0165(6) .049(5) Uani ? ?
C12 .3362(6) .5138(6) 1.1115(8) .060(6) Uani ? ?
C13 .2919(8) .5135(7) 1.2451(8) .075(7) Uani ? ?
C14 .1827(10) .4935(8) 1.2849(8) .094(9) Uani ? ?
C15 .1115(9) .4770(8) 1.1935(10) .095(10) Uani ? ?
C16 .1522(7) .4763(7) 1.0592(8) .068(7) Uani ? ?
C11' .2390(6) 1.0683(5) .5496(6) .053(5) Uani ? ?
C12' .1289(6) 1.1173(6) .5750(7) .061(6) Uani ? ?
C13' .1084(7) 1.2045(7) .6451(8) .072(7) Uani ? ?
C14' .1979(8) 1.2462(7) .6859(8) .072(7) Uani ? ?
C15' .3080(7) 1.1986(7) .6633(8) .072(7) Uani ? ?
C16' .3311(6) 1.1103(6) .5930(7) .061(6) Uani ? ?
H1a .10128 .67654 .58152 .10500 Uiso ? ?
H1b .18190 .71493 .44509 .10500 Uiso ? ?
H1c .20152 .57645 .56372 .10500 Uiso ? ?
H1'a .39363 .70558 .42753 .10900 Uiso ? ?
H1'b .48670 .68996 .53846 .10900 Uiso ? ?
H1'c .42259 .57105 .55783 .10900 Uiso ? ?
H2 .01221 .76990 .71865 .07500 Uiso ? ?
H3 -.10612 .81660 .89207 .08400 Uiso ? ?
H4 -.02306 .87221 1.06750 .07200 Uiso ? ?
H7 .15571 .89330 1.17744 .07900 Uiso ? ?
H2' .55579 .76868 .69688 .07000 Uiso ? ?
H3' .65259 .81854 .86361 .07500 Uiso ? ?
H4' .55231 .86846 1.04042 .07500 Uiso ? ?
H7' .35593 .90404 1.16205 .08500 Uiso ? ?
H12 .41890 .53133 1.07533 .08600 Uiso ? ?
H13 .34719 .53148 1.30225 .09500 Uiso ? ?
H14 .16107 .49945 1.37233 .11400 Uiso ? ?
H15 .03160 .45817 1.21967 .12000 Uiso ? ?
H16 .10487 .46387 .99448 .09800 Uiso ? ?
H12' .06070 1.08292 .54956 .08400 Uiso ? ?
H13' .03168 1.24512 .64692 .08200 Uiso ? ?
H14' .18497 1.30256 .73479 .08100 Uiso ? ?
H15' .37757 1.22708 .68934 .09000 Uiso ? ?
H16' .41208 1.07225 .57172 .08000 Uiso ? ?

loop_
_atom_type_symbol
_atom_type_description
_atom_type_oxidation_number
_atom_type_number_in_cell
_atom_type_scat_dispersion_real
_atom_type_scat_dispersion_imag
_atom_type_scat_source
C ? 0 52 .002 .002 Int_Tables_Vol_IV_Tables_2.2B_and_2.3.1
O ? 0 0 .008 .006 Int_Tables_Vol_IV_Tables_2.2B_and_2.3.1
H ? 0 48 0 0 Int_Tables_Vol_IV_Tables_2.2B_and_2.3.1
Pt ? 0 2 -2.352 8.388 Int_Tables_Vol_IV_Tables_2.2B_and_2.3.1
Se ? 0 4 -.178 2.223 Int_Tables_Vol_IV_Tables_2.2B_and_2.3.1
N ? 0 4 .004 .003 Int_Tables_Vol_IV_Tables_2.2B_and_2.3.1

loop_
_diffrn_attenuator_code
_diffrn_attenuator_scale
1 19.14

loop_
_geom_angle_atom_site_label_1
_geom_angle_atom_site_label_2
_geom_angle_atom_site_label_3
_geom_angle
_geom_angle_site_symmetry_1
_geom_angle_site_symmetry_2
_geom_angle_site_symmetry_3
_geom_angle_publ_flag
Se1 Pt Se1' 173.82(3) . . . ?
Se1 Pt C1 89.10(18) . . . ?
Se1 Pt C1' 85.79(18) . . . ?
Se1 Pt N1 93.61(11) . . . ?
Se1 Pt N1' 90.14(11) . . . ?
Se1' Pt C1 88.65(18) . . . ?
Se1' Pt C1' 88.30(18) . . . ?
Se1' Pt N1 92.41(11) . . . ?
Se1' Pt N1' 92.58(11) . . . ?
C1 Pt C1' 85.7(3) . . . ?
C1 Pt N1 98.0(3) . . . ?
C1 Pt N1' 175.2(3) . . . ?
C1' Pt N1 176.2(3) . . . ?
C1' Pt N1' 99.0(3) . . . ?
N1 Pt N1' 77.2(2) . . . ?
Pt Se1 C11 105.06(14) . . . ?
Pt Se1' C11' 104.23(15) . . . ?
Pt C1 H1a 110.5(7) . . . ?
Pt C1 H1b 112.3(6) . . . ?
Pt C1 H1c 108.0(6) . . . ?
H1a C1 H1b 111.4(7) . . . ?
H1a C1 H1c 106.9(7) . . . ?
H1b C1 H1c 107.6(9) . . . ?
Pt C1' H1'a 109.5(5) . . . ?
Pt C1' H1'b 114.4(7) . . . ?
Pt C1' H1'c 109.6(5) . . . ?
H1'a C1' H1'b 110.6(7) . . . ?
H1'a C1' H1'c 102.3(8) . . . ?
H1'b C1' H1'c 109.7(7) . . . ?
Pt N1 C2 128.1(5) . . . ?
Pt N1 C6 114.0(4) . . . ?
C2 N1 C6 117.8(6) . . . ?
N1 C2 C3 123.7(7) . . . ?
N1 C2 H2 122.3(7) . . . ?
C3 C2 H2 113.9(7) . . . ?
C2 C3 C4 118.1(7) . . . ?
C2 C3 H3 121.9(9) . . . ?
C4 C3 H3 119.9(8) . . . ?
C3 C4 C5 119.8(7) . . . ?
C3 C4 H4 120.6(8) . . . ?
C5 C4 H4 119.5(8) . . . ?
C4 C5 C6 118.5(7) . . . ?
C4 C5 C7 122.4(7) . . . ?
C6 C5 C7 119.0(7) . . . ?
N1 C6 C5 121.9(6) . . . ?
N1 C6 C6' 117.2(5) . . . ?
C5 C6 C6' 120.9(6) . . . ?
C5 C7 C7' 119.8(7) . . . ?
C5 C7 H7 120.5(9) . . . ?
C7' C7 H7 119.6(9) . . . ?
Pt N1' C2' 128.0(5) . . . ?
Pt N1' C6' 112.8(4) . . . ?
C2' N1' C6' 119.1(6) . . . ?
N1' C2' C3' 122.3(6) . . . ?
N1' C2' H2' 123.9(7) . . . ?
C3' C2' H2' 113.9(7) . . . ?
C2' C3' C4' 119.0(7) . . . ?
C2' C3' H3' 123.6(7) . . . ?
C4' C3' H3' 117.3(8) . . . ?
C3' C4' C5' 120.4(7) . . . ?
C3' C4' H4' 115.0(7) . . . ?
C5' C4' H4' 124.6(7) . . . ?
C4' C5' C6' 117.6(6) . . . ?
C4' C5' C7' 124.6(7) . . . ?
C6' C5' C7' 117.9(7) . . . ?
C6 C6' N1' 118.3(6) . . . ?
C6 C6' C5' 120.0(6) . . . ?
N1' C6' C5' 121.6(6) . . . ?
C7 C7' C5' 122.4(7) . . . ?
C7 C7' H7' 122.2(7) . . . ?
C5' C7' H7' 115.3(8) . . . ?
Se1 C11 C12 121.2(5) . . . ?
Se1 C11 C16 120.3(6) . . . ?
C12 C11 C16 118.5(6) . . . ?
C11 C12 C13 119.7(7) . . . ?
C11 C12 H12 116.8(7) . . . ?
C13 C12 H12 123.5(8) . . . ?
C12 C13 C14 121.0(9) . . . ?
C12 C13 H13 113.7(8) . . . ?
C14 C13 H13 125.3(9) . . . ?
C13 C14 C15 120.5(9) . . . ?
C13 C14 H14 114.1(11) . . . ?
C15 C14 H14 125.2(12) . . . ?
C14 C15 C16 120.4(9) . . . ?
C14 C15 H15 123.5(10) . . . ?
C16 C15 H15 116.0(11) . . . ?
C11 C16 C15 119.9(8) . . . ?
C11 C16 H16 118.0(8) . . . ?
C15 C16 H16 122.1(8) . . . ?
Se1' C11' C12' 121.1(6) . . . ?
Se1' C11' C16' 120.3(5) . . . ?
C12' C11' C16' 118.5(7) . . . ?
C11' C12' C13' 121.3(8) . . . ?
C11' C12' H12' 119.3(7) . . . ?
C13' C12' H12' 119.2(7) . . . ?
C12' C13' C14' 120.0(7) . . . ?
C12' C13' H13' 117.5(9) . . . ?
C14' C13' H13' 121.5(9) . . . ?
C13' C14' C15' 120.0(8) . . . ?
C13' C14' H14' 120.5(9) . . . ?
C15' C14' H14' 119.4(10) . . . ?
C14' C15' C16' 121.1(8) . . . ?
C14' C15' H15' 123.5(9) . . . ?
C16' C15' H15' 115.3(7) . . . ?
C11' C16' C15' 119.0(7) . . . ?
C11' C16' H16' 116.4(7) . . . ?
C15' C16' H16' 124.6(8) . . . ?

loop_
_geom_bond_atom_site_label_1
_geom_bond_atom_site_label_2
_geom_bond_distance
_geom_bond_site_symmetry_1
_geom_bond_site_symmetry_2
_geom_bond_publ_flag
Pt Se1 2.4906(12) . . ?
Pt Se1' 2.4856(12) . . ?
Pt C1 2.058(9) . . ?
Pt C1' 2.049(8) . . ?
Pt N1 2.150(5) . . ?
Pt N1' 2.168(6) . . ?
Se1 C11 1.911(6) . . ?
Se1' C11' 1.912(7) . . ?
C1 H1a .967(8) . . ?
C1 H1b .910(7) . . ?
C1 H1c .959(8) . . ?
C1' H1'a .983(7) . . ?
C1' H1'b .904(8) . . ?
C1' H1'c .995(8) . . ?
N1 C2 1.316(9) . . ?
N1 C6 1.365(9) . . ?
C2 C3 1.387(11) . . ?
C2 H2 .983(8) . . ?
C3 C4 1.372(13) . . ?
C3 H3 1.005(8) . . ?
C4 C5 1.380(11) . . ?
C4 H4 1.003(8) . . ?
C5 C6 1.385(9) . . ?
C5 C7 1.446(11) . . ?
C6 C6' 1.423(9) . . ?
C7 C7' 1.350(13) . . ?
C7 H7 .956(8) . . ?
N1' C2' 1.324(9) . . ?
N1' C6' 1.365(8) . . ?
C2' C3' 1.399(12) . . ?
C2' H2' .970(7) . . ?
C3' C4' 1.364(11) . . ?
C3' H3' 1.024(7) . . ?
C4' C5' 1.395(11) . . ?
C4' H4' 1.010(8) . . ?
C5' C6' 1.406(10) . . ?
C5' C7' 1.437(10) . . ?
C7' H7' 1.016(8) . . ?
C11 C12 1.394(11) . . ?
C11 C16 1.391(10) . . ?
C12 C13 1.396(12) . . ?
C12 H12 1.032(7) . . ?
C13 C14 1.341(15) . . ?
C13 H13 .985(10) . . ?
C14 C15 1.362(16) . . ?
C14 H14 .916(9) . . ?
C15 C16 1.394(13) . . ?
C15 H15 .987(10) . . ?
C16 H16 .943(9) . . ?
C11' C12' 1.376(10) . . ?
C11' C16' 1.399(11) . . ?
C12' C13' 1.393(12) . . ?
C12' H12' 1.024(8) . . ?
C13' C14' 1.358(14) . . ?
C13' H13' .948(8) . . ?
C14' C15' 1.363(12) . . ?
C14' H14' .928(9) . . ?
C15' C16' 1.405(12) . . ?
C15' H15' 1.005(9) . . ?
C16' H16' 1.027(7) . . ?

loop_
_geom_contact_atom_site_label_1
_geom_contact_atom_site_label_2
_geom_contact_distance
_geom_contact_site_symmetry_1
_geom_contact_site_symmetry_2
_geom_contact_publ_flag
Pt C2 3.138(7) . . ?
Pt C6 2.979(6) . . ?
Pt C2' 3.160(8) . . ?
Pt C6' 2.976(7) . . ?
Pt C11 3.511(5) . . ?
Pt C11' 3.489(6) . . ?
Pt H1a 2.5612(11) . . ?
Pt H1b 2.5458(12) . . ?
Pt H1c 2.5249(9) . . ?
Pt H1'a 2.5518(12) . . ?
Pt H1'b 2.5589(11) . . ?
Pt H1'c 2.5612(9) . . ?
Pt H2 3.2855(16) . . ?
Pt H2' 3.3262(16) . . ?
Se1 C1 3.205(7) . . ?
Se1 C1' 3.107(7) . . ?
Se1 N1 3.391(5) . . ?
Se1 N1' 3.306(5) . . ?
Se1 C12 2.890(8) . . ?
Se1 C16 2.876(8) . . ?
Se1 H1c 2.8862(16) . . ?
Se1 H1'c 2.7677(16) . . ?
Se1 H12 2.9374(16) . . ?
Se1 H12 3.1662(17) . 2_667 ?
Se1 H16 2.9161(14) . . ?
Se1' C1 3.189(8) . . ?
Se1' C1' 3.174(7) . . ?
Se1' N1 3.354(5) . . ?
Se1' N1' 3.371(5) . . ?
Se1' C12' 2.876(8) . . ?
Se1' C16' 2.883(9) . . ?
Se1' H1b 2.9539(16) . . ?
Se1' H1'a 2.9864(15) . . ?
Se1' H12' 2.9629(14) . . ?
Se1' H16' 2.9142(13) . . ?
C1 C1' 2.794(11) . . ?
N1 C3 2.384(9) . . ?
N1 C4 2.767(10) . . ?
N1 C5 2.405(9) . . ?
N1 N1' 2.695(7) . . ?
N1 C6' 2.380(9) . . ?
N1 H2 2.020(6) . . ?
C2 C4 2.367(12) . . ?
C2 C5 2.712(11) . . ?
C2 C6 2.297(10) . . ?
C2 H3 2.099(7) . . ?
C3 C5 2.381(11) . . ?
C3 C6 2.725(10) . . ?
C3 H2 1.999(10) . . ?
C3 H4 2.071(10) . . ?
C4 C6 2.377(10) . . ?
C4 C7 2.477(13) . . ?
C4 H3 2.066(9) . . ?
C4 H7 2.693(9) . . ?
C5 C5' 2.837(10) . . ?
C5 C6' 2.443(9) . . ?
C5 C7' 2.419(12) . . ?
C5 H4 2.067(7) . . ?
C5 H7 2.100(7) . . ?
C6 C7 2.440(10) . . ?
C6 N1' 2.394(8) . . ?
C6 C5' 2.450(10) . . ?
C6 C7' 2.790(11) . . ?
C7 C5' 2.441(11) . . ?
C7 C6' 2.818(10) . . ?
C7 H4 2.672(10) . . ?
C7 H7' 2.077(10) . . ?
N1' C3' 2.386(10) . . ?
N1' C4' 2.768(10) . . ?
N1' C5' 2.419(9) . . ?
N1' H2' 2.031(5) . . ?
C2' C4' 2.380(11) . . ?
C2' C5' 2.748(10) . . ?
C2' C6' 2.319(9) . . ?
C2' H3' 2.143(7) . . ?
C3' C5' 2.393(10) . . ?
C3' C6' 2.736(9) . . ?
C3' H2' 1.999(9) . . ?
C3' H4' 2.011(9) . . ?
C4' C6' 2.395(11) . . ?
C4' C7' 2.506(11) . . ?
C4' H3' 2.047(8) . . ?
C4' H7' 2.673(8) . . ?
C5' H4' 2.136(7) . . ?
C5' H7' 2.084(7) . . ?
C6' C7' 2.435(10) . . ?
C7' H7 2.003(8) . . ?
C11 C13 2.412(11) . . ?
C11 C14 2.777(11) . . ?
C11 C15 2.411(12) . . ?
C11 H12 2.074(7) . . ?
C11 H16 2.014(7) . . ?
C12 C14 2.382(13) . . ?
C12 C15 2.751(13) . . ?
C12 C16 2.393(11) . . ?
C12 H13 2.006(8) . . ?
C13 C15 2.347(15) . . ?
C13 C16 2.749(13) . . ?
C13 H12 2.145(9) . . ?
C13 H14 1.909(9) . . ?
C14 C16 2.391(13) . . ?
C14 H13 2.072(12) . . ?
C14 H15 2.076(12) . . ?
C15 H14 2.033(12) . . ?
C15 H16 2.057(11) . . ?
C16 H15 2.030(8) . . ?
C11' C13' 2.414(11) . . ?
C11' C14' 2.789(11) . . ?
C11' C15' 2.417(12) . . ?
C11' H12' 2.079(7) . . ?
C11' H16' 2.071(7) . . ?
C12' C14' 2.383(13) . . ?
C12' C15' 2.737(12) . . ?
C12' C16' 2.385(11) . . ?
C12' H13' 2.015(8) . . ?
C13' C15' 2.356(12) . . ?
C13' C16' 2.768(11) . . ?
C13' H12' 2.093(10) . . ?
C13' H14' 1.996(10) . . ?
C14' C16' 2.410(11) . . ?
C14' H13' 2.022(10) . . ?
C14' H15' 2.093(10) . . ?
C15' H14' 1.990(8) . . ?
C15' H16' 2.161(8) . . ?
C16' H15' 2.047(8) . . ?
H1a H1b 1.5504(7) . . ?
H1a H1c 1.5478(6) . . ?
H1a H2 2.1602(8) . . ?
H1b H1c 1.5084(6) . . ?
H1'a H1'b 1.5522(6) . . ?
H1'a H1'c 1.5407(6) . . ?
H1'b H1'c 1.5539(7) . . ?
H1'b H2' 2.3296(9) . . ?
H2 H3 2.3182(9) . . ?
H3 H4 2.3850(10) . . ?
H7 H7' 2.3662(12) . . ?
H2' H3' 2.3587(9) . . ?
H3' H4' 2.2618(9) . . ?
H12 H13 2.3606(13) . . ?
H13 H14 2.2852(11) . . ?
H15 H16 2.3291(13) . . ?
H12' H13' 2.3418(10) . . ?
H13' H14' 2.3317(8) . . ?
H14' H15' 2.3743(10) . . ?

loop_
_geom_torsion_atom_site_label_1
_geom_torsion_atom_site_label_2
_geom_torsion_atom_site_label_3
_geom_torsion_atom_site_label_4
_geom_torsion
_geom_torsion_site_symmetry_1
_geom_torsion_site_symmetry_2
_geom_torsion_site_symmetry_3
_geom_torsion_site_symmetry_4
_geom_torsion_publ_flag
? ? ? ? ? ? ? ? ? ?

loop_
_reflns_scale_group_code
_reflns_scale_meas_F
1 .538925
